data_2009605
loop_
_publ_author_name
'Cai, B.'
'Pan, Y.'
'Qiu, H.'
'Dewan, J. C.'
'Wink, D. J.'
'Murphy, R. B.'
'Schuster, D. I.'

_publ_section_title
;
 Diastereomeric octahydronaphthoquinolizines
;
_journal_issue 4
_journal_name_full 'Acta Crystallographica Section C'
_journal_page_first 609
_journal_page_last 613
_journal_paper_doi 10.1107/S0108270193009242
_journal_volume 50
_journal_year 1994
_chemical_formula_sum 'C16 H22 Cl N O4'
_chemical_formula_weight 327.81
_space_group_IT_number 2
_space_group_name_Hall '-P 1'
_space_group_name_H-M_alt 'P -1'
_symmetry_cell_setting triclinic
_symmetry_space_group_name_Hall '-P 1'
_symmetry_space_group_name_H-M 'P -1'
_atom_type_scat_source IntTabIV
_cell_angle_alpha 92.06(2)
_cell_angle_beta 111.18(2)
_cell_angle_gamma 94.110(10)
_cell_formula_units_Z 2
_cell_length_a 8.427(2)
_cell_length_b 13.5090(10)
_cell_length_c 7.467(3)
_cell_measurement_reflns_used 25
_cell_measurement_temperature 298
_cell_measurement_theta_max 17.4
_cell_measurement_theta_min 15.0
_cell_volume 788.8(4)
_diffrn_measurement_device 'Rigaku AFC-6R'
_diffrn_measurement_method \w/\q
_diffrn_radiation_type CuK\a
_diffrn_radiation_wavelength 1.54178
_diffrn_reflns_limit_h_max 9
_diffrn_reflns_limit_h_min -6
_diffrn_reflns_limit_k_max 15
_diffrn_reflns_limit_k_min -15
_diffrn_reflns_limit_l_max 7
_diffrn_reflns_limit_l_min -8
_diffrn_reflns_number 2495
_diffrn_reflns_theta_max 59.5
_diffrn_standards_decay_% 0
_diffrn_standards_interval_count 250
_diffrn_standards_number 3
_exptl_absorpt_coefficient_mu 2.314
_exptl_absorpt_correction_T_max 1.18
_exptl_absorpt_correction_T_min 0.65
_exptl_absorpt_correction_type 'empirical (DIFABS)'
_exptl_crystal_colour colorless
_exptl_crystal_density_diffrn 1.38
_exptl_crystal_description block
_exptl_crystal_size_max 0.27
_exptl_crystal_size_mid 0.23
_exptl_crystal_size_min 0.22
_refine_diff_density_max 0.57
_refine_diff_density_min -0.38
_refine_ls_goodness_of_fit_obs 3.96
_refine_ls_hydrogen_treatment refall
_refine_ls_number_parameters 199
_refine_ls_number_reflns 1964
_refine_ls_R_factor_obs 0.08
_refine_ls_shift/esd_max 0.001
_refine_ls_structure_factor_coef F
_refine_ls_weighting_details 'w = 4F~o~^2^/\s^2^(F~o~^2^)'
_refine_ls_weighting_scheme calc
_refine_ls_wR_factor_obs 0.103
_reflns_number_observed 1964
_reflns_number_total 2301
_reflns_observed_criterion I>2\s(I)
_cod_data_source_file cr1066.cif
_cod_data_source_block cr1066_structure_3_of_3
_cod_depositor_comments
;
The following automatic conversions were performed:

'_refine_ls_weighting_scheme' value '4F~o~^2^/\s^2^(F~o~^2^)' was
changed to 'calc'. New tag '_refine_ls_weighting_details' was
created. The value of the new tag was set to 'w =
4F~o~^2^/\s^2^(F~o~^2^)'.

Automatic conversion script
Id: cif_fix_values 3143 2015-03-26 13:38:13Z robertas 
;
_cod_original_cell_volume 788.7
_cod_database_code 2009605

loop_
_space_group_symop_id
_space_group_symop_operation_xyz
1 x,y,z
2 -x,-y,-z

loop_
_atom_site_label
_atom_site_fract_x
_atom_site_fract_y
_atom_site_fract_z
_atom_site_U_iso_or_equiv
N4 .2044(5) -.1615(3) .2655(5) 4.6(2)
C1 .3703(8) -.3461(4) .3513(8) 5.9(2)
C2 .4260(8) -.2665(4) .2410(10) 6.7(3)
C3 .2877(8) -.2042(5) .1361(7) 6.0(2)
C5 .3164(6) -.0786(4) .4045(7) 4.9(2)
C6 .2275(7) -.0375(4) .5315(8) 5.6(2)
C7 .1632(6) -.1187(4) .6312(7) 4.9(2)
C7A .0460(6) -.1969(4) .4811(7) 4.7(2)
C8 -.0320(6) -.2823(4) .5593(7) 5.3(2)
C8A .0843(6) -.3611(4) .6429(7) 4.7(2)
C9 .0426(8) -.4279(5) .7601(8) 6.1(2)
C10 .1430(10) -.5011(4) .8408(9) 7.0(3)
C11 .2930(10) -.5090(4) .8096(9) 6.8(3)
C12 .3383(7) -.4435(4) .6950(8) 5.7(2)
C12A .2360(6) -.3700(3) .6080(7) 4.3(2)
C12B .2908(6) -.2987(3) .4858(7) 4.3(2)
C12C .1429(5) -.2423(3) .3657(6) 4.1(2)
Cl11 .26040(10) .15870(10) .0732(2) 5.16(5)
O11 .3190(6) .1604(4) .2745(6) 8.7(2)
O12 .1126(6) .0924(4) -.0020(8) 11.0(3)
O13 .2200(9) .2523(4) .0110(10) 13.5(3)
O14 .3820(10) .1249(7) .0150(10) 16.6(5)
H(1) .1057 -.1331 .1858 ?
H(2) .2882 -.3934 .2623 ?
H(3) .4669 -.3784 .4256 ?
H(4) .5175 -.2242 .3308 ?
H(5) .4644 -.2983 .1510 ?
H(6) .2035 -.2440 .0335 ?
H(7) .3348 -.1511 .0854 ?
H(8) .4197 -.1034 .4833 ?
H(9) .3413 -.0268 .3334 ?
H(10) .3059 .0088 .6267 ?
H(11) .1330 -.0046 .4541 ?
H(12) .2577 -.1488 .7163 ?
H(13) .1020 -.0905 .7020 ?
H(14) -.0449 -.1646 .3949 ?
H(15) -.0667 -.2553 .6572 ?
H(16) -.1293 -.3128 .4569 ?
H(17) -.0595 -.4223 .7846 ?
H(18) .1099 -.5464 .9181 ?
H(19) .3644 -.5593 .8666 ?
H(20) .4426 -.4491 .6754 ?
H(21) .3751 -.2510 .5710 ?
H(22) .0647 -.2880 .2690 ?

loop_
_geom_angle_atom_site_label_1
_geom_angle_atom_site_label_2
_geom_angle_atom_site_label_3
_geom_angle
_geom_angle_publ_flag
C3 N4 C5 112.6(4) yes
C3 N4 C12C 111.0(4) yes
C5 N4 C12C 112.4(3) yes
C7 C7A C8 115.6(4) yes
C7 C7A C12C 109.9(4) yes
C8 C7A C12C 107.3(4) yes
C7A C8 C8A 115.2(4) yes
C8 C8A C12A 122.2(4) yes
C8A C12A C12B 121.2(4) yes
C1 C12B C12A 115.1(4) yes
C1 C12B C12C 108.5(4) yes
C12A C12B C12C 111.2(4) yes
N4 C12C C7A 109.0(4) yes
N4 C12C C12B 110.7(3) yes
C7A C12C C12B 113.7(4) yes
O11 Cl11 O12 108.4(2) no
O11 Cl11 O13 110.5(4) no
O11 Cl11 O14 108.4(5) no
O12 Cl11 O13 108.7(4) no
O12 Cl11 O14 108.7(5) no
O13 Cl11 O14 112.0(5) no
C2 C1 C12B 110.2(4) no
C1 C2 C3 113.6(5) no
N4 C3 C2 111.5(4) no
N4 C5 C6 110.8(4) no
C5 C6 C7 112.2(4) no
C6 C7 C7A 109.5(4) no
C8 C8A C9 119.4(5) no
C9 C8A C12A 118.4(5) no
C8A C9 C10 122.3(5) no
C9 C10 C11 119.5(5) no
C10 C11 C12 119.7(6) no
C11 C12 C12A 121.8(5) no
C8A C12A C12 118.3(5) no
C12 C12A C12B 120.5(4) no

loop_
_geom_bond_atom_site_label_1
_geom_bond_atom_site_label_2
_geom_bond_distance
_geom_bond_publ_flag
N4 C3 1.512(6) yes
N4 C5 1.507(6) yes
N4 C12C 1.505(6) yes
C7A C12C 1.527(6) yes
C12B C12C 1.521(6) yes
C7A C8 1.524(7) yes
C8A C12A 1.407(6) yes
C10 C11 1.372(9) yes
Cl11 O11 1.401(5) no
Cl11 O12 1.402(5) no
Cl11 O13 1.386(5) no
Cl11 O14 1.346(6) no
C1 C2 1.523(8) no
C1 C12B 1.539(6) no
C2 C3 1.487(9) no
C5 C6 1.517(7) no
C6 C7 1.522(7) no
C7 C7A 1.520(7) no
C8 C8A 1.496(7) no
C8A C9 1.392(7) no
C9 C10 1.360(9) no
C11 C12 1.381(8) no
C12 C12A 1.384(7) no
C12A C12B 1.510(7) no

loop_
_geom_torsion_atom_site_label_1
_geom_torsion_atom_site_label_2
_geom_torsion_atom_site_label_3
_geom_torsion_atom_site_label_4
_geom_torsion
N4 C3 C2 C1 52.1(7)
N4 C5 C6 C7 52.6(6)
N4 C12C C7A C7 -60.2(5)
N4 C12C C7A C8 173.4(4)
N4 C12C C12B C1 -60.5(5)
N4 C12C C12B C12A 171.9(3)
C2 C1 C12B C12A -178.0(5)
C3 C2 C1 C12B -53.9(7)
C7 C7A C8 C8A -78.7(5)
